data_2220862
loop_
_publ_author_name
'Zhou, Lian-Wen'

_publ_section_title
;{(+)-(1<i>R</i>,2<i>R</i>)-1,2-Diphenyl-2,2'-[ethane-1,2-diylbis(nitrilomethylidyne)]diphenolato}dipyridinecobalt(III)
 perchlorate sesquihydrate
;
_journal_coeditor_code LH2754
_journal_issue 2
_journal_name_full 'Acta Crystallographica Section E'
_journal_page_first m226
_journal_paper_doi 10.1107/S1600536809002293
_journal_volume 65
_journal_year 2009
_chemical_formula_iupac '[Co (C28 H22 N2 O2) (C5 H5 N1)2] Cl O4 , 1.5H2 O'
_chemical_formula_moiety 'C38 H32 Co N4 O2 + , Cl O4 - , 1.5H2 O'
_chemical_formula_sum 'C38 H35 Cl Co N4 O7.5'
_chemical_formula_weight 762.08
_chemical_name_systematic
;
{(+)-(1<i>R</i>,2<i>R</i>)-1,2-Diphenyl-2,2'-[ethane-1,2-
diylbis(nitrilomethylidyne)]diphenolato}dipyridinecobalt(III) perchlorate
sesquihydrate
;
_space_group_IT_number 19
_symmetry_cell_setting orthorhombic
_symmetry_space_group_name_Hall 'P 2ac 2ab'
_symmetry_space_group_name_H-M 'P 21 21 21'
_atom_sites_solution_hydrogens geom
_atom_sites_solution_primary direct
_atom_sites_solution_secondary difmap
_audit_creation_method SHELXL97
_cell_angle_alpha 90.00
_cell_angle_beta 90.00
_cell_angle_gamma 90.00
_cell_formula_units_Z 4
_cell_length_a 10.9214(6)
_cell_length_b 18.3856(10)
_cell_length_c 18.6714(11)
_cell_measurement_reflns_used 2979
_cell_measurement_temperature 293(2)
_cell_measurement_theta_max 19.946
_cell_measurement_theta_min 2.428
_cell_volume 3749.2(4)
_computing_cell_refinement 'SAINT-Plus (Bruker, 2007)'
_computing_data_collection 'APEX2 (Bruker, 2007)'
_computing_data_reduction 'SAINT-Plus (Bruker, 2007)'
_computing_molecular_graphics 'SHELXTL (Sheldrick, 2008)'
_computing_publication_material 'SHELXTL (Sheldrick, 2008)'
_computing_structure_refinement 'SHELXL97 (Sheldrick, 2008)'
_computing_structure_solution 'SHELXS97 (Sheldrick, 2008)'
_diffrn_ambient_temperature 293(2)
_diffrn_measured_fraction_theta_full 0.987
_diffrn_measured_fraction_theta_max 0.987
_diffrn_measurement_device_type 'Bruker APEXII CCD area-detector'
_diffrn_measurement_method '\f and \w'
_diffrn_radiation_monochromator graphite
_diffrn_radiation_source 'fine-focus sealed tube'
_diffrn_radiation_type MoK\a
_diffrn_radiation_wavelength 0.71073
_diffrn_reflns_av_R_equivalents 0.0592
_diffrn_reflns_av_sigmaI/netI 0.0789
_diffrn_reflns_limit_h_max 13
_diffrn_reflns_limit_h_min -12
_diffrn_reflns_limit_k_max 22
_diffrn_reflns_limit_k_min -20
_diffrn_reflns_limit_l_max 23
_diffrn_reflns_limit_l_min -22
_diffrn_reflns_number 20101
_diffrn_reflns_theta_full 26.00
_diffrn_reflns_theta_max 26.00
_diffrn_reflns_theta_min 2.16
_diffrn_standards_number 0
_exptl_absorpt_coefficient_mu 0.583
_exptl_absorpt_correction_T_max 0.9280
_exptl_absorpt_correction_T_min 0.8873
_exptl_absorpt_correction_type multi-scan
_exptl_absorpt_process_details '(SADABS; Sheldrick, 1996)'
_exptl_crystal_colour red-brown
_exptl_crystal_density_diffrn 1.350
_exptl_crystal_density_meas 1.35
_exptl_crystal_density_method 'not measured'
_exptl_crystal_description block
_exptl_crystal_F_000 1580
_exptl_crystal_size_max 0.21
_exptl_crystal_size_mid 0.16
_exptl_crystal_size_min 0.13
_refine_diff_density_max 0.509
_refine_diff_density_min -0.291
_refine_ls_abs_structure_details 'Flack (1983), with 3227 Friedel pairs'
_refine_ls_abs_structure_Flack 0.02(2)
_refine_ls_extinction_method none
_refine_ls_goodness_of_fit_ref 0.994
_refine_ls_hydrogen_treatment constr
_refine_ls_matrix_type full
_refine_ls_number_parameters 480
_refine_ls_number_reflns 7290
_refine_ls_number_restraints 0
_refine_ls_restrained_S_all 0.994
_refine_ls_R_factor_all 0.0929
_refine_ls_R_factor_gt 0.0500
_refine_ls_shift/su_max 0.001
_refine_ls_shift/su_mean 0.000
_refine_ls_structure_factor_coef Fsqd
_refine_ls_weighting_details 'calc w = 1/[\s^2^(Fo^2^)+(0.0572P)^2^] where P=(Fo^2^+2Fc^2^)/3'
_refine_ls_weighting_scheme calc
_refine_ls_wR_factor_gt 0.1078
_refine_ls_wR_factor_ref 0.1267
_reflns_number_gt 4733
_reflns_number_total 7290
_reflns_threshold_expression I>2\s(I)
_cod_data_source_file lh2754.cif
_cod_data_source_block I
_cod_original_formula_sum 'C38 H35 Cl Co N4 O7.50'
_cod_database_code 2220862
_cod_database_fobs_code 2220862

loop_
_symmetry_equiv_pos_as_xyz
'x, y, z'
'-x+1/2, -y, z+1/2'
'-x, y+1/2, -z+1/2'
'x+1/2, -y+1/2, -z'

loop_
_atom_site_type_symbol
_atom_site_label
_atom_site_fract_x
_atom_site_fract_y
_atom_site_fract_z
_atom_site_U_iso_or_equiv
_atom_site_adp_type
_atom_site_calc_flag
_atom_site_refinement_flags
_atom_site_occupancy
_atom_site_disorder_assembly
_atom_site_disorder_group
Co Co1 0.24611(5) 0.00305(3) 0.17215(3) 0.03757(15) Uani d . 1 . .
Cl Cl1 0.35527(13) 0.30536(8) 0.25408(9) 0.0736(4) Uani d . 1 . .
O O1 0.1518(3) -0.08004(15) 0.19449(15) 0.0469(8) Uani d . 1 . .
O O2 0.1443(3) 0.01550(15) 0.09181(14) 0.0437(7) Uani d . 1 . .
O O3 0.3774(4) 0.24263(19) 0.2999(3) 0.0960(14) Uani d . 1 . .
O O4 0.2856(5) 0.3577(2) 0.2928(3) 0.1116(16) Uani d . 1 . .
O O5 0.4678(4) 0.3364(2) 0.2330(3) 0.0932(14) Uani d . 1 . .
O O6 0.2887(4) 0.2832(3) 0.1939(3) 0.1289(19) Uani d . 1 . .
O O7 0.5661(8) 0.6832(4) 0.9108(4) 0.088(3) Uani d P 0.50 . .
H H7C 0.4884 0.6827 0.9136 0.106 Uiso d PR 0.50 . .
H H7D 0.5880 0.6522 0.8796 0.106 Uiso d PR 0.50 . .
O O8 0.3200(8) 0.6862(5) 0.9246(4) 0.103(3) Uani d P 0.50 . .
H H8C 0.2789 0.7231 0.9380 0.124 Uiso d PR 0.50 . .
H H8D 0.2910 0.6716 0.8849 0.124 Uiso d PR 0.50 . .
O O9 0.1910(8) 0.7977(6) 0.9603(5) 0.123(4) Uani d P 0.50 . .
H H9C 0.1551 0.7868 0.9214 0.148 Uiso d PR 0.50 . .
H H9D 0.1378 0.8014 0.9933 0.148 Uiso d PR 0.50 . .
N N1 0.3507(3) -0.00967(18) 0.25272(17) 0.0388(8) Uani d . 1 . .
N N2 0.3455(3) 0.08553(18) 0.15341(17) 0.0367(8) Uani d . 1 . .
N N3 0.3501(4) -0.0582(2) 0.1098(2) 0.0449(9) Uani d . 1 . .
N N4 0.1290(3) 0.06249(19) 0.22734(19) 0.0407(9) Uani d . 1 . .
C C1 0.2065(4) -0.0821(2) 0.3196(2) 0.0408(10) Uani d . 1 . .
C C2 0.1272(4) -0.0988(2) 0.2617(2) 0.0428(11) Uani d . 1 . .
C C3 0.0206(5) -0.1379(3) 0.2778(3) 0.0560(13) Uani d . 1 . .
H H3 -0.0320 -0.1509 0.2408 0.067 Uiso calc R 1 . .
C C4 -0.0077(5) -0.1571(3) 0.3452(3) 0.0629(15) Uani d . 1 . .
H H4 -0.0801 -0.1823 0.3537 0.076 Uiso calc R 1 . .
C C5 0.0679(5) -0.1406(3) 0.4024(3) 0.0601(14) Uani d . 1 . .
H H5 0.0466 -0.1538 0.4489 0.072 Uiso calc R 1 . .
C C6 0.1756(4) -0.1041(2) 0.3888(3) 0.0490(12) Uani d . 1 . .
H H6 0.2287 -0.0938 0.4264 0.059 Uiso calc R 1 . .
C C7 0.3216(4) -0.0458(2) 0.3094(2) 0.0412(11) Uani d . 1 . .
H H7 0.3789 -0.0486 0.3461 0.049 Uiso calc R 1 . .
C C8 0.2062(4) 0.1393(2) 0.0670(2) 0.0421(11) Uani d . 1 . .
C C9 0.1321(4) 0.0775(3) 0.0570(2) 0.0403(10) Uani d . 1 . .
C C10 0.0392(4) 0.0813(3) 0.0046(2) 0.0480(12) Uani d . 1 . .
H H10 -0.0084 0.0406 -0.0050 0.058 Uiso calc R 1 . .
C C11 0.0183(4) 0.1454(3) -0.0326(2) 0.0538(13) Uani d . 1 . .
H H11 -0.0443 0.1472 -0.0663 0.065 Uiso calc R 1 . .
C C12 0.0887(5) 0.2064(3) -0.0203(3) 0.0511(13) Uani d . 1 . .
H H12 0.0726 0.2492 -0.0451 0.061 Uiso calc R 1 . .
C C13 0.1821(4) 0.2038(3) 0.0282(2) 0.0472(12) Uani d . 1 . .
H H13 0.2303 0.2448 0.0358 0.057 Uiso calc R 1 . .
C C14 0.3136(4) 0.1386(3) 0.1134(2) 0.0408(11) Uani d . 1 . .
H H14 0.3626 0.1799 0.1139 0.049 Uiso calc R 1 . .
C C15 0.4731(4) 0.0235(2) 0.2419(2) 0.0394(10) Uani d . 1 . .
H H15 0.5198 -0.0089 0.2104 0.047 Uiso calc R 1 . .
C C16 0.4541(4) 0.0942(2) 0.2025(2) 0.0377(10) Uani d . 1 . .
H H16 0.4319 0.1309 0.2384 0.045 Uiso calc R 1 . .
C C17 0.5483(4) 0.0344(2) 0.3105(2) 0.0432(11) Uani d . 1 . .
C C18 0.6548(4) -0.0041(3) 0.3210(3) 0.0573(11) Uani d . 1 . .
H H18 0.6797 -0.0381 0.2871 0.069 Uiso calc R 1 . .
C C19 0.7252(5) 0.0073(4) 0.3816(3) 0.0746(15) Uani d . 1 . .
H H19 0.7963 -0.0196 0.3886 0.089 Uiso calc R 1 . .
C C20 0.6908(6) 0.0581(4) 0.4313(4) 0.0787(19) Uani d . 1 . .
H H20 0.7392 0.0662 0.4715 0.094 Uiso calc R 1 . .
C C21 0.5833(6) 0.0977(3) 0.4217(3) 0.0755(17) Uani d . 1 . .
H H21 0.5593 0.1321 0.4553 0.091 Uiso calc R 1 . .
C C22 0.5124(5) 0.0850(3) 0.3614(3) 0.0587(14) Uani d . 1 . .
H H22 0.4400 0.1107 0.3550 0.070 Uiso calc R 1 . .
C C23 0.5701(4) 0.1209(2) 0.1656(2) 0.0417(10) Uani d . 1 . .
C C24 0.6226(5) 0.0834(3) 0.1097(3) 0.0610(14) Uani d . 1 . .
H H24 0.5848 0.0419 0.0918 0.073 Uiso calc R 1 . .
C C25 0.7327(5) 0.1077(3) 0.0797(3) 0.0687(15) Uani d . 1 . .
H H25 0.7678 0.0826 0.0417 0.082 Uiso calc R 1 . .
C C26 0.7883(5) 0.1682(3) 0.1062(3) 0.0606(15) Uani d . 1 . .
H H26 0.8616 0.1840 0.0862 0.073 Uiso calc R 1 . .
C C27 0.7379(5) 0.2061(2) 0.1619(3) 0.0544(12) Uani d . 1 . .
H H27 0.7770 0.2472 0.1798 0.065 Uiso calc R 1 . .
C C28 0.6272(4) 0.1827(2) 0.1917(2) 0.0439(11) Uani d . 1 . .
H H28 0.5919 0.2087 0.2290 0.053 Uiso calc R 1 . .
C C29 0.3837(5) -0.1252(3) 0.1278(3) 0.0616(15) Uani d . 1 . .
H H29 0.3636 -0.1419 0.1733 0.074 Uiso calc R 1 . .
C C30 0.4459(7) -0.1706(3) 0.0833(4) 0.088(2) Uani d . 1 . .
H H30 0.4667 -0.2174 0.0978 0.105 Uiso calc R 1 . .
C C31 0.4777(6) -0.1458(4) 0.0160(4) 0.087(2) Uani d . 1 . .
H H31 0.5205 -0.1756 -0.0155 0.104 Uiso calc R 1 . .
C C32 0.4457(6) -0.0779(4) -0.0031(3) 0.0739(17) Uani d . 1 . .
H H32 0.4680 -0.0599 -0.0478 0.089 Uiso calc R 1 . .
C C33 0.3795(5) -0.0349(3) 0.0439(3) 0.0547(13) Uani d . 1 . .
H H33 0.3548 0.0112 0.0294 0.066 Uiso calc R 1 . .
C C34 0.1608(4) 0.1158(2) 0.2719(2) 0.0487(12) Uani d . 1 . .
H H34 0.2436 0.1256 0.2785 0.058 Uiso calc R 1 . .
C C35 0.0761(5) 0.1572(3) 0.3087(3) 0.0648(15) Uani d . 1 . .
H H35 0.1015 0.1944 0.3391 0.078 Uiso calc R 1 . .
C C36 -0.0459(5) 0.1425(3) 0.2998(3) 0.0732(16) Uani d . 1 . .
H H36 -0.1049 0.1686 0.3249 0.088 Uiso calc R 1 . .
C C37 -0.0793(5) 0.0884(3) 0.2533(3) 0.0661(15) Uani d . 1 . .
H H37 -0.1618 0.0782 0.2460 0.079 Uiso calc R 1 . .
C C38 0.0086(4) 0.0492(3) 0.2173(3) 0.0496(12) Uani d . 1 . .
H H38 -0.0154 0.0129 0.1855 0.060 Uiso calc R 1 . .

loop_
_atom_site_aniso_label
_atom_site_aniso_U_11
_atom_site_aniso_U_22
_atom_site_aniso_U_33
_atom_site_aniso_U_12
_atom_site_aniso_U_13
_atom_site_aniso_U_23
Co1 0.0380(3) 0.0441(3) 0.0307(2) -0.0055(3) -0.0038(3) 0.0024(3)
Cl1 0.0614(9) 0.0627(8) 0.0966(11) 0.0083(7) -0.0118(9) -0.0187(8)
O1 0.0477(18) 0.0533(18) 0.0398(19) -0.0136(16) -0.0067(15) 0.0072(14)
O2 0.0463(17) 0.0517(19) 0.0331(16) -0.0078(15) -0.0100(13) 0.0051(14)
O3 0.101(3) 0.055(2) 0.132(4) 0.005(2) -0.002(3) -0.001(2)
O4 0.127(4) 0.087(3) 0.121(4) 0.035(3) 0.032(3) -0.011(3)
O5 0.057(2) 0.098(3) 0.124(4) -0.008(2) -0.002(3) 0.012(3)
O6 0.103(4) 0.153(4) 0.131(4) 0.010(3) -0.049(3) -0.046(4)
O7 0.098(6) 0.118(7) 0.047(5) 0.066(5) -0.001(4) -0.044(5)
O8 0.116(7) 0.148(8) 0.046(5) 0.011(6) -0.024(5) 0.004(5)
O9 0.088(7) 0.195(11) 0.087(7) -0.027(7) -0.009(5) -0.009(7)
N1 0.0372(18) 0.0435(19) 0.0358(19) -0.0038(18) -0.0029(15) -0.0018(18)
N2 0.0333(19) 0.044(2) 0.032(2) -0.0011(17) -0.0010(16) -0.0020(16)
N3 0.049(2) 0.049(2) 0.036(2) 0.000(2) -0.0080(19) -0.0043(17)
N4 0.039(2) 0.049(2) 0.034(2) -0.0047(18) 0.0004(17) 0.0069(17)
C1 0.039(2) 0.045(2) 0.038(3) 0.001(2) -0.005(2) 0.004(2)
C2 0.043(3) 0.044(2) 0.041(3) -0.003(2) -0.005(2) 0.008(2)
C3 0.048(3) 0.061(3) 0.058(3) -0.014(3) -0.009(3) 0.017(3)
C4 0.046(3) 0.079(4) 0.064(4) -0.019(3) -0.002(3) 0.025(3)
C5 0.047(3) 0.076(4) 0.058(4) -0.001(3) 0.006(3) 0.013(3)
C6 0.046(3) 0.056(3) 0.044(3) 0.000(2) -0.003(2) 0.009(2)
C7 0.042(3) 0.048(3) 0.034(3) 0.001(2) -0.007(2) 0.004(2)
C8 0.043(3) 0.051(3) 0.032(3) 0.000(2) 0.0064(19) 0.002(2)
C9 0.040(3) 0.054(3) 0.027(2) 0.001(2) 0.0042(19) -0.002(2)
C10 0.040(3) 0.070(3) 0.034(3) 0.003(3) 0.000(2) 0.002(2)
C11 0.042(3) 0.083(4) 0.037(3) 0.013(3) -0.001(2) 0.011(3)
C12 0.050(3) 0.062(3) 0.042(3) 0.011(3) 0.005(2) 0.017(2)
C13 0.051(3) 0.054(3) 0.037(3) 0.004(2) 0.005(2) 0.009(2)
C14 0.041(3) 0.046(3) 0.036(3) -0.007(2) 0.002(2) 0.000(2)
C15 0.032(2) 0.047(3) 0.039(3) -0.0034(19) -0.0050(19) -0.001(2)
C16 0.035(2) 0.043(2) 0.035(2) -0.005(2) -0.0020(19) -0.002(2)
C17 0.038(2) 0.049(3) 0.043(3) -0.006(2) -0.008(2) 0.007(2)
C18 0.044(3) 0.066(3) 0.062(3) -0.006(3) -0.007(2) 0.006(3)
C19 0.054(3) 0.094(4) 0.076(4) -0.005(4) -0.020(3) 0.013(4)
C20 0.069(4) 0.096(5) 0.071(4) -0.025(4) -0.028(3) 0.023(4)
C21 0.087(4) 0.078(4) 0.061(4) -0.008(3) -0.021(4) -0.003(3)
C22 0.063(3) 0.068(3) 0.045(3) 0.004(3) -0.016(3) -0.002(3)
C23 0.035(2) 0.050(3) 0.040(3) 0.001(2) 0.001(2) 0.002(2)
C24 0.056(3) 0.070(3) 0.057(3) -0.011(3) 0.012(3) -0.013(3)
C25 0.052(3) 0.087(4) 0.067(3) -0.006(3) 0.022(3) -0.012(3)
C26 0.040(3) 0.075(4) 0.066(4) -0.006(3) 0.011(2) 0.014(3)
C27 0.048(3) 0.052(3) 0.064(3) -0.005(3) 0.005(3) 0.011(2)
C28 0.040(3) 0.044(2) 0.047(3) -0.001(2) 0.001(2) 0.004(2)
C29 0.073(4) 0.060(3) 0.051(3) 0.010(3) -0.010(3) -0.006(3)
C30 0.111(5) 0.077(4) 0.075(5) 0.037(4) -0.014(4) -0.014(4)
C31 0.093(5) 0.093(5) 0.075(5) 0.033(4) -0.002(4) -0.028(4)
C32 0.088(5) 0.082(4) 0.051(3) 0.010(4) 0.005(3) -0.010(3)
C33 0.061(3) 0.058(3) 0.045(3) -0.003(3) 0.002(3) -0.012(2)
C34 0.040(3) 0.060(3) 0.047(3) -0.002(2) 0.006(2) -0.002(2)
C35 0.066(4) 0.069(3) 0.059(4) 0.010(3) 0.009(3) -0.013(3)
C36 0.055(4) 0.088(4) 0.076(4) 0.016(3) 0.016(3) 0.003(4)
C37 0.041(3) 0.093(4) 0.064(4) 0.007(3) 0.008(3) 0.013(3)
C38 0.041(3) 0.061(3) 0.047(3) -0.003(2) -0.002(2) 0.009(2)

loop_
_atom_type_symbol
_atom_type_description
_atom_type_scat_dispersion_real
_atom_type_scat_dispersion_imag
_atom_type_scat_source
C C 0.0033 0.0016 'International Tables Vol C Tables 4.2.6.8 and 6.1.1.4'
H H 0.0000 0.0000 'International Tables Vol C Tables 4.2.6.8 and 6.1.1.4'
N N 0.0061 0.0033 'International Tables Vol C Tables 4.2.6.8 and 6.1.1.4'
O O 0.0106 0.0060 'International Tables Vol C Tables 4.2.6.8 and 6.1.1.4'
Co Co 0.3494 0.9721 'International Tables Vol C Tables 4.2.6.8 and 6.1.1.4'
Cl Cl 0.1484 0.1585 'International Tables Vol C Tables 4.2.6.8 and 6.1.1.4'

loop_
_geom_angle_atom_site_label_1
_geom_angle_atom_site_label_2
_geom_angle_atom_site_label_3
_geom_angle_site_symmetry_1
_geom_angle_site_symmetry_3
_geom_angle
_geom_angle_publ_flag
O2 Co1 O1 . . 87.26(12) ?
O2 Co1 N2 . . 95.39(13) ?
O1 Co1 N2 . . 177.35(14) ?
O2 Co1 N1 . . 179.34(15) ?
O1 Co1 N1 . . 93.06(13) ?
N2 Co1 N1 . . 84.29(15) ?
O2 Co1 N4 . . 88.04(14) ?
O1 Co1 N4 . . 88.81(14) ?
N2 Co1 N4 . . 91.41(14) ?
N1 Co1 N4 . . 92.55(14) ?
O2 Co1 N3 . . 86.52(14) ?
O1 Co1 N3 . . 88.97(15) ?
N2 Co1 N3 . . 91.06(15) ?
N1 Co1 N3 . . 92.90(15) ?
N4 Co1 N3 . . 174.22(16) ?
O6 Cl1 O5 . . 110.2(3) ?
O6 Cl1 O4 . . 109.1(3) ?
O5 Cl1 O4 . . 109.5(3) ?
O6 Cl1 O3 . . 109.1(3) ?
O5 Cl1 O3 . . 109.8(3) ?
O4 Cl1 O3 . . 109.0(3) ?
C2 O1 Co1 . . 121.9(3) ?
C9 O2 Co1 . . 123.9(3) ?
H7C O7 H7D . . 108.5 ?
H8C O8 H8D . . 108.3 ?
H9C O9 H9D . . 108.8 ?
C7 N1 C15 . . 123.1(3) ?
C7 N1 Co1 . . 124.3(3) ?
C15 N1 Co1 . . 112.5(3) ?
C14 N2 C16 . . 119.3(4) ?
C14 N2 Co1 . . 124.2(3) ?
C16 N2 Co1 . . 115.0(2) ?
C29 N3 C33 . . 117.5(4) ?
C29 N3 Co1 . . 122.5(3) ?
C33 N3 Co1 . . 119.7(3) ?
C34 N4 C38 . . 118.3(4) ?
C34 N4 Co1 . . 124.4(3) ?
C38 N4 Co1 . . 117.3(3) ?
C6 C1 C2 . . 119.7(4) ?
C6 C1 C7 . . 117.9(4) ?
C2 C1 C7 . . 122.3(4) ?
O1 C2 C3 . . 120.3(4) ?
O1 C2 C1 . . 122.7(4) ?
C3 C2 C1 . . 117.0(4) ?
C4 C3 C2 . . 121.9(5) ?
C4 C3 H3 . . 119.1 ?
C2 C3 H3 . . 119.1 ?
C3 C4 C5 . . 121.9(5) ?
C3 C4 H4 . . 119.1 ?
C5 C4 H4 . . 119.1 ?
C6 C5 C4 . . 118.3(5) ?
C6 C5 H5 . . 120.9 ?
C4 C5 H5 . . 120.9 ?
C5 C6 C1 . . 121.2(4) ?
C5 C6 H6 . . 119.4 ?
C1 C6 H6 . . 119.4 ?
N1 C7 C1 . . 124.4(4) ?
N1 C7 H7 . . 117.8 ?
C1 C7 H7 . . 117.8 ?
C9 C8 C13 . . 120.2(4) ?
C9 C8 C14 . . 122.2(4) ?
C13 C8 C14 . . 117.5(4) ?
O2 C9 C8 . . 125.1(4) ?
O2 C9 C10 . . 117.2(4) ?
C8 C9 C10 . . 117.7(4) ?
C11 C10 C9 . . 120.6(5) ?
C11 C10 H10 . . 119.7 ?
C9 C10 H10 . . 119.7 ?
C12 C11 C10 . . 121.0(5) ?
C12 C11 H11 . . 119.5 ?
C10 C11 H11 . . 119.5 ?
C13 C12 C11 . . 119.9(5) ?
C13 C12 H12 . . 120.0 ?
C11 C12 H12 . . 120.0 ?
C12 C13 C8 . . 120.5(5) ?
C12 C13 H13 . . 119.8 ?
C8 C13 H13 . . 119.8 ?
N2 C14 C8 . . 125.0(4) ?
N2 C14 H14 . . 117.5 ?
C8 C14 H14 . . 117.5 ?
N1 C15 C16 . . 107.3(3) ?
N1 C15 C17 . . 115.0(3) ?
C16 C15 C17 . . 111.6(3) ?
N1 C15 H15 . . 107.6 ?
C16 C15 H15 . . 107.6 ?
C17 C15 H15 . . 107.6 ?
N2 C16 C15 . . 108.3(3) ?
N2 C16 C23 . . 114.4(3) ?
C15 C16 C23 . . 112.6(4) ?
N2 C16 H16 . . 107.1 ?
C15 C16 H16 . . 107.1 ?
C23 C16 H16 . . 107.1 ?
C18 C17 C22 . . 119.0(4) ?
C18 C17 C15 . . 120.3(4) ?
C22 C17 C15 . . 120.6(4) ?
C17 C18 C19 . . 120.6(5) ?
C17 C18 H18 . . 119.7 ?
C19 C18 H18 . . 119.7 ?
C20 C19 C18 . . 120.3(6) ?
C20 C19 H19 . . 119.8 ?
C18 C19 H19 . . 119.8 ?
C19 C20 C21 . . 120.0(6) ?
C19 C20 H20 . . 120.0 ?
C21 C20 H20 . . 120.0 ?
C22 C21 C20 . . 119.2(6) ?
C22 C21 H21 . . 120.4 ?
C20 C21 H21 . . 120.4 ?
C21 C22 C17 . . 120.8(5) ?
C21 C22 H22 . . 119.6 ?
C17 C22 H22 . . 119.6 ?
C24 C23 C28 . . 119.3(4) ?
C24 C23 C16 . . 122.0(4) ?
C28 C23 C16 . . 118.6(4) ?
C23 C24 C25 . . 120.1(5) ?
C23 C24 H24 . . 119.9 ?
C25 C24 H24 . . 119.9 ?
C26 C25 C24 . . 119.9(5) ?
C26 C25 H25 . . 120.0 ?
C24 C25 H25 . . 120.0 ?
C25 C26 C27 . . 120.9(5) ?
C25 C26 H26 . . 119.5 ?
C27 C26 H26 . . 119.5 ?
C26 C27 C28 . . 119.6(5) ?
C26 C27 H27 . . 120.2 ?
C28 C27 H27 . . 120.2 ?
C23 C28 C27 . . 120.1(4) ?
C23 C28 H28 . . 119.9 ?
C27 C28 H28 . . 119.9 ?
N3 C29 C30 . . 123.5(6) ?
N3 C29 H29 . . 118.2 ?
C30 C29 H29 . . 118.2 ?
C29 C30 C31 . . 118.6(6) ?
C29 C30 H30 . . 120.7 ?
C31 C30 H30 . . 120.7 ?
C32 C31 C30 . . 119.0(6) ?
C32 C31 H31 . . 120.5 ?
C30 C31 H31 . . 120.5 ?
C31 C32 C33 . . 119.8(6) ?
C31 C32 H32 . . 120.1 ?
C33 C32 H32 . . 120.1 ?
N3 C33 C32 . . 121.6(5) ?
N3 C33 H33 . . 119.2 ?
C32 C33 H33 . . 119.2 ?
N4 C34 C35 . . 122.8(5) ?
N4 C34 H34 . . 118.6 ?
C35 C34 H34 . . 118.6 ?
C36 C35 C34 . . 118.8(5) ?
C36 C35 H35 . . 120.6 ?
C34 C35 H35 . . 120.6 ?
C37 C36 C35 . . 118.7(5) ?
C37 C36 H36 . . 120.7 ?
C35 C36 H36 . . 120.7 ?
C36 C37 C38 . . 120.3(5) ?
C36 C37 H37 . . 119.9 ?
C38 C37 H37 . . 119.9 ?
N4 C38 C37 . . 121.1(5) ?
N4 C38 H38 . . 119.4 ?
C37 C38 H38 . . 119.4 ?

loop_
_geom_bond_atom_site_label_1
_geom_bond_atom_site_label_2
_geom_bond_site_symmetry_2
_geom_bond_distance
_geom_bond_publ_flag
Co1 O2 . 1.881(3) y
Co1 O1 . 1.889(3) y
Co1 N2 . 1.897(3) y
Co1 N1 . 1.904(3) y
Co1 N4 . 1.973(4) y
Co1 N3 . 1.978(4) y
Cl1 O6 . 1.400(5) n
Cl1 O5 . 1.412(4) n
Cl1 O4 . 1.424(4) n
Cl1 O3 . 1.456(4) n
O1 C2 . 1.329(5) ?
O2 C9 . 1.318(5) ?
O7 H7C . 0.8501 ?
O7 H7D . 0.8499 ?
O8 H8C . 0.8500 ?
O8 H8D . 0.8500 ?
O9 H9C . 0.8500 ?
O9 H9D . 0.8500 ?
N1 C7 . 1.290(5) ?
N1 C15 . 1.482(5) ?
N2 C14 . 1.277(5) ?
N2 C16 . 1.508(5) ?
N3 C29 . 1.328(6) ?
N3 C33 . 1.342(6) ?
N4 C34 . 1.332(5) ?
N4 C38 . 1.351(5) ?
C1 C6 . 1.395(6) ?
C1 C2 . 1.418(6) ?
C1 C7 . 1.436(6) ?
C2 C3 . 1.401(6) ?
C3 C4 . 1.343(7) ?
C3 H3 . 0.9300 ?
C4 C5 . 1.383(7) ?
C4 H4 . 0.9300 ?
C5 C6 . 1.378(7) ?
C5 H5 . 0.9300 ?
C6 H6 . 0.9300 ?
C7 H7 . 0.9300 ?
C8 C9 . 1.408(6) ?
C8 C13 . 1.414(6) ?
C8 C14 . 1.459(6) ?
C9 C10 . 1.412(6) ?
C10 C11 . 1.386(7) ?
C10 H10 . 0.9300 ?
C11 C12 . 1.379(7) ?
C11 H11 . 0.9300 ?
C12 C13 . 1.365(7) ?
C12 H12 . 0.9300 ?
C13 H13 . 0.9300 ?
C14 H14 . 0.9300 ?
C15 C16 . 1.509(6) ?
C15 C17 . 1.534(6) ?
C15 H15 . 0.9800 ?
C16 C23 . 1.524(6) ?
C16 H16 . 0.9800 ?
C17 C18 . 1.376(6) ?
C17 C22 . 1.387(6) ?
C18 C19 . 1.383(7) ?
C18 H18 . 0.9300 ?
C19 C20 . 1.369(8) ?
C19 H19 . 0.9300 ?
C20 C21 . 1.393(8) ?
C20 H20 . 0.9300 ?
C21 C22 . 1.386(7) ?
C21 H21 . 0.9300 ?
C22 H22 . 0.9300 ?
C23 C24 . 1.374(6) ?
C23 C28 . 1.385(6) ?
C24 C25 . 1.400(7) ?
C24 H24 . 0.9300 ?
C25 C26 . 1.359(7) ?
C25 H25 . 0.9300 ?
C26 C27 . 1.366(7) ?
C26 H26 . 0.9300 ?
C27 C28 . 1.398(6) ?
C27 H27 . 0.9300 ?
C28 H28 . 0.9300 ?
C29 C30 . 1.361(8) ?
C29 H29 . 0.9300 ?
C30 C31 . 1.380(9) ?
C30 H30 . 0.9300 ?
C31 C32 . 1.345(9) ?
C31 H31 . 0.9300 ?
C32 C33 . 1.385(7) ?
C32 H32 . 0.9300 ?
C33 H33 . 0.9300 ?
C34 C35 . 1.381(6) ?
C34 H34 . 0.9300 ?
C35 C36 . 1.370(8) ?
C35 H35 . 0.9300 ?
C36 C37 . 1.369(8) ?
C36 H36 . 0.9300 ?
C37 C38 . 1.376(7) ?
C37 H37 . 0.9300 ?
C38 H38 . 0.9300 ?

loop_
_geom_hbond_atom_site_label_D
_geom_hbond_atom_site_label_H
_geom_hbond_atom_site_label_A
_geom_hbond_site_symmetry_A
_geom_hbond_distance_DH
_geom_hbond_distance_HA
_geom_hbond_distance_DA
_geom_hbond_angle_DHA
O7 H7C O8 . 0.85 1.85 2.701(12) 176
O7 H7D O1 4_556 0.85 2.04 2.888(8) 176
O8 H8C O9 . 0.85 1.73 2.575(14) 177
O8 H8D O4 2_565 0.85 1.99 2.835(10) 176
O9 H9C O3 2_565 0.85 2.36 3.175(11) 161
